data_4074791
loop_
_publ_author_name
'Vargas, Sergio'
'Rubio, Miguel'
'Su\'arez, Andr\'es'
'del R\'io, Diego'
'\'Alvarez, Eleuterio'
'Pizzano, Antonio'

_publ_section_title
;
 Iridium Complexes with Phosphine&#x2212;Phosphite Ligands. Structural
 Aspects and Application in the Catalytic Asymmetric Hydrogenation of
 N-Aryl Imines
;
_journal_issue 4
_journal_name_full Organometallics
_journal_page_first 961
_journal_paper_doi 10.1021/om050885t
_journal_volume 25
_journal_year 2006
_chemical_absolute_configuration rmad
_chemical_formula_moiety 'C50 H66 Ir O3 P2, C H2 Cl2, B F4'
_chemical_formula_sum 'C51 H68 B Cl2 F4 Ir O3 P2'
_chemical_formula_weight 1140.90
_chemical_name_systematic
; 
 ? 
;
_space_group_IT_number 19
_symmetry_cell_setting orthorhombic
_symmetry_space_group_name_Hall 'P 2ac 2ab'
_symmetry_space_group_name_H-M 'P 21 21 21'
_atom_sites_solution_hydrogens geom
_atom_sites_solution_primary direct
_atom_sites_solution_secondary difmap
_audit_creation_method SHELXL-97
_cell_angle_alpha 90.00
_cell_angle_beta 90.00
_cell_angle_gamma 90.00
_cell_formula_units_Z 4
_cell_length_a 9.3435(4)
_cell_length_b 13.4875(7)
_cell_length_c 39.710(2)
_cell_measurement_reflns_used 7754
_cell_measurement_temperature 100(2)
_cell_measurement_theta_max 30.50
_cell_measurement_theta_min 2.84
_cell_volume 5004.3(4)
_computing_cell_refinement 'SAINT+ v. 7.06 a (Bruker AXS, 2003)'
_computing_data_collection 'APEX-W2K-NT v. 1.0 (Bruker AXS, 2004)'
_computing_data_reduction 'SAINT+ v. 7.06 a (Bruker AXS, 2001)'
_computing_molecular_graphics 'XP, SHELXTL v. 6.10 (Bruker, 2000)'
_computing_publication_material 'XCIF, SHELXTL v. 6.12 (Bruker, 2001)'
_computing_structure_refinement 'SHELXL-97 (Sheldrick, 1997)'
_computing_structure_solution 'SHELXS-97 (Sheldrick, 1990)'
_diffrn_ambient_temperature 100(2)
_diffrn_detector_area_resol_mean 8.26
_diffrn_measured_fraction_theta_full 0.987
_diffrn_measured_fraction_theta_max 0.987
_diffrn_measurement_device_type 'Bruker-Nonius APEX II CCD area detector'
_diffrn_measurement_method 'phi and omega scans with narrow frames'
_diffrn_radiation_monochromator graphite
_diffrn_radiation_source 'fine-focus sealed tube'
_diffrn_radiation_type MoK\a
_diffrn_radiation_wavelength 0.71073
_diffrn_reflns_av_R_equivalents 0.0259
_diffrn_reflns_av_sigmaI/netI 0.0484
_diffrn_reflns_limit_h_max 11
_diffrn_reflns_limit_h_min -13
_diffrn_reflns_limit_k_max 17
_diffrn_reflns_limit_k_min -19
_diffrn_reflns_limit_l_max 33
_diffrn_reflns_limit_l_min -57
_diffrn_reflns_number 48981
_diffrn_reflns_theta_full 30.79
_diffrn_reflns_theta_max 30.79
_diffrn_reflns_theta_min 2.16
_diffrn_standards_number 'no decay'
_exptl_absorpt_coefficient_mu 2.895
_exptl_absorpt_correction_T_max 0.5087
_exptl_absorpt_correction_T_min 0.4307
_exptl_absorpt_correction_type multi-scan
_exptl_absorpt_process_details
; 
 SADABS: Area-Detector Absorption Correction. Bruker-AXS
 within v. 7.06 a (Bruker AXS, 2003).
;
_exptl_crystal_colour red
_exptl_crystal_density_diffrn 1.514
_exptl_crystal_density_method 'not measured'
_exptl_crystal_description prism
_exptl_crystal_F_000 2320
_exptl_crystal_size_max 0.35
_exptl_crystal_size_mid 0.32
_exptl_crystal_size_min 0.27
_refine_diff_density_max 1.736
_refine_diff_density_min -2.038
_refine_diff_density_rms 0.122
_refine_ls_abs_structure_details 'Flack H D (1983), Acta Cryst. A39, 876-881'
_refine_ls_abs_structure_Flack -0.001(5)
_refine_ls_extinction_coef 0.00046(9)
_refine_ls_extinction_expression Fc^*^=kFc[1+0.001xFc^2^\l^3^/sin(2\q)]^-1/4^
_refine_ls_extinction_method SHELXL
_refine_ls_goodness_of_fit_ref 1.032
_refine_ls_hydrogen_treatment constr
_refine_ls_matrix_type fullcycle
_refine_ls_number_parameters 578
_refine_ls_number_reflns 14714
_refine_ls_number_restraints 554
_refine_ls_restrained_S_all 1.022
_refine_ls_R_factor_all 0.0404
_refine_ls_R_factor_gt 0.0363
_refine_ls_shift/su_max 0.120
_refine_ls_shift/su_mean 0.005
_refine_ls_structure_factor_coef Fsqd
_refine_ls_weighting_details 'calc w=1/[\s^2^(Fo^2^)+(0.0309P)^2^+10.7666P] where P=(Fo^2^+2Fc^2^)/3'
_refine_ls_weighting_scheme calc
_refine_ls_wR_factor_gt 0.0883
_refine_ls_wR_factor_ref 0.0904
_reflns_number_gt 13567
_reflns_number_total 14714
_reflns_threshold_expression >2sigma(I)
_cod_data_source_file om050885tsi20051014_105011.cif
_cod_data_source_block 11i
_cod_depositor_comments
;
The following automatic conversions were performed:

'_symmetry_cell_setting' value 'Orthorhombic' changed to
'orthorhombic' according to
/home/saulius/struct/CIF-dictionaries/cif_core.dic dictionary named
'cif_core.dic' version 2.4.1 from 2010-06-29.

Automatic conversion script
Id: cif_fix_values 1715 2011-07-08 13:25:40Z adriana 
;
_cod_original_sg_symbol_H-M P2(1)2(1)2(1)
_cod_database_code 4074791

loop_
_symmetry_equiv_pos_as_xyz
'x, y, z'
'-x+1/2, -y, z+1/2'
'-x, y+1/2, -z+1/2'
'x+1/2, -y+1/2, -z'

loop_
_atom_site_label
_atom_site_type_symbol
_atom_site_fract_x
_atom_site_fract_y
_atom_site_fract_z
_atom_site_U_iso_or_equiv
_atom_site_adp_type
_atom_site_occupancy
_atom_site_symmetry_multiplicity
_atom_site_calc_flag
_atom_site_refinement_flags
Ir1 Ir 0.735244(15) 0.524940(12) 0.844764(3) 0.02397(5) Uani 1 1 d U
P1 P 0.51500(11) 0.50116(7) 0.86466(2) 0.0205(2) Uani 1 1 d U
P2 P 0.64417(12) 0.57536(10) 0.79324(2) 0.0287(2) Uani 1 1 d U
O1 O 0.5102(3) 0.4106(2) 0.89062(6) 0.0214(5) Uani 1 1 d U
O2 O 0.4429(3) 0.5919(2) 0.88500(6) 0.0221(6) Uani 1 1 d U
O3 O 0.3825(3) 0.4825(2) 0.84058(6) 0.0255(5) Uani 1 1 d U
C1 C 0.3953(4) 0.3880(3) 0.91238(9) 0.0215(7) Uani 1 1 d U
C2 C 0.3632(4) 0.4572(3) 0.93766(9) 0.0242(8) Uani 1 1 d U
C3 C 0.4494(4) 0.5476(3) 0.94357(9) 0.0237(8) Uani 1 1 d U
C4 C 0.4812(4) 0.6173(3) 0.91822(9) 0.0233(8) Uani 1 1 d U
C5 C 0.5369(5) 0.7111(3) 0.92530(10) 0.0254(8) Uani 1 1 d U
C6 C 0.5743(5) 0.7281(4) 0.95937(10) 0.0276(8) Uani 1 1 d U
H6 H 0.6142 0.7907 0.9651 0.033 Uiso 1 1 d R
C7 C 0.5562(4) 0.6594(4) 0.98481(10) 0.0278(9) Uani 1 1 d U
C8 C 0.4907(4) 0.5707(4) 0.97649(9) 0.0257(8) Uani 1 1 d U
H8 H 0.4732 0.5236 0.9938 0.031 Uiso 1 1 d R
C9 C 0.2512(5) 0.4354(3) 0.95989(8) 0.0252(7) Uani 1 1 d U
H9 H 0.2263 0.4825 0.9767 0.030 Uiso 1 1 d R
C10 C 0.1751(4) 0.3469(3) 0.95819(10) 0.0266(8) Uani 1 1 d U
C11 C 0.2190(4) 0.2785(3) 0.93365(10) 0.0254(8) Uani 1 1 d U
H11 H 0.1701 0.2168 0.9326 0.030 Uiso 1 1 d R
C12 C 0.3300(4) 0.2947(3) 0.91050(10) 0.0232(7) Uani 1 1 d U
C13 C 0.5568(5) 0.7937(3) 0.89887(10) 0.0283(9) Uani 1 1 d U
C14 C 0.4168(6) 0.8070(4) 0.87809(12) 0.0335(10) Uani 1 1 d U
H14A H 0.4273 0.8636 0.8628 0.050 Uiso 1 1 d R
H14B H 0.3364 0.8189 0.8934 0.050 Uiso 1 1 d R
H14C H 0.3985 0.7468 0.8649 0.050 Uiso 1 1 d R
C15 C 0.6819(6) 0.7695(4) 0.87555(12) 0.0349(10) Uani 1 1 d U
H15A H 0.7699 0.7637 0.8888 0.052 Uiso 1 1 d R
H15B H 0.6928 0.8226 0.8589 0.052 Uiso 1 1 d R
H15C H 0.6631 0.7067 0.8640 0.052 Uiso 1 1 d R
C16 C 0.5867(6) 0.8951(4) 0.91511(12) 0.0345(10) Uani 1 1 d U
H16A H 0.6732 0.8908 0.9290 0.052 Uiso 1 1 d R
H16B H 0.5053 0.9143 0.9292 0.052 Uiso 1 1 d R
H16C H 0.6008 0.9449 0.8974 0.052 Uiso 1 1 d R
C17 C 0.5996(5) 0.6788(4) 1.02151(10) 0.0326(10) Uani 1 1 d U
C18 C 0.6598(6) 0.7836(4) 1.02674(12) 0.0428(12) Uani 1 1 d U
H18A H 0.7396 0.7946 1.0112 0.064 Uiso 1 1 d R
H18B H 0.6937 0.7905 1.0500 0.064 Uiso 1 1 d R
H18C H 0.5845 0.8325 1.0224 0.064 Uiso 1 1 d R
C19 C 0.7130(7) 0.6018(5) 1.03170(13) 0.0566(17) Uani 1 1 d U
H19A H 0.6748 0.5349 1.0282 0.085 Uiso 1 1 d R
H19B H 0.7376 0.6106 1.0555 0.085 Uiso 1 1 d R
H19C H 0.7989 0.6108 1.0179 0.085 Uiso 1 1 d R
C20 C 0.4682(6) 0.6679(4) 1.04467(10) 0.0365(11) Uani 1 1 d U
H20A H 0.3953 0.7165 1.0382 0.055 Uiso 1 1 d R
H20B H 0.4969 0.6793 1.0681 0.055 Uiso 1 1 d R
H20C H 0.4288 0.6008 1.0424 0.055 Uiso 1 1 d R
C21 C 0.0521(5) 0.3261(4) 0.98247(13) 0.0381(12) Uani 1 1 d U
C22 C -0.0754(10) 0.3748(14) 0.9702(4) 0.229(9) Uani 1 1 d U
H22A H -0.1382 0.3261 0.9594 0.343 Uiso 1 1 d R
H22B H -0.0485 0.4258 0.9538 0.343 Uiso 1 1 d R
H22C H -0.1258 0.4058 0.9891 0.343 Uiso 1 1 d R
C23 C 0.0339(11) 0.2231(5) 0.9906(3) 0.103(4) Uani 1 1 d U
H23A H -0.0213 0.2171 1.0115 0.154 Uiso 1 1 d R
H23B H 0.1279 0.1921 0.9937 0.154 Uiso 1 1 d R
H23C H -0.0174 0.1898 0.9723 0.154 Uiso 1 1 d R
C24 C 0.0718(18) 0.3812(10) 1.0151(3) 0.178(7) Uani 1 1 d U
H24A H -0.0216 0.3919 1.0257 0.267 Uiso 1 1 d R
H24B H 0.1172 0.4453 1.0106 0.267 Uiso 1 1 d R
H24C H 0.1327 0.3422 1.0302 0.267 Uiso 1 1 d R
C25 C 0.3786(5) 0.2124(3) 0.88642(12) 0.0291(9) Uani 1 1 d U
C26 C 0.5398(7) 0.1967(5) 0.8899(3) 0.099(3) Uani 1 1 d U
H26A H 0.5675 0.1359 0.8780 0.148 Uiso 1 1 d R
H26B H 0.5648 0.1907 0.9138 0.148 Uiso 1 1 d R
H26C H 0.5906 0.2533 0.8801 0.148 Uiso 1 1 d R
C27 C 0.3431(12) 0.2377(5) 0.85093(12) 0.090(3) Uani 1 1 d U
H27A H 0.3726 0.3060 0.8462 0.134 Uiso 1 1 d R
H27B H 0.2397 0.2313 0.8474 0.134 Uiso 1 1 d R
H27C H 0.3936 0.1924 0.8357 0.134 Uiso 1 1 d R
C28 C 0.3121(7) 0.1133(4) 0.89554(13) 0.0438(13) Uani 1 1 d U
H28A H 0.2106 0.1136 0.8893 0.066 Uiso 1 1 d R
H28B H 0.3213 0.1022 0.9198 0.066 Uiso 1 1 d R
H28C H 0.3613 0.0602 0.8833 0.066 Uiso 1 1 d R
C29 C 0.3814(5) 0.4906(3) 0.80453(9) 0.0276(9) Uani 1 1 d U
H29A H 0.2812 0.4878 0.7965 0.033 Uiso 1 1 d R
H29B H 0.4330 0.4333 0.7948 0.033 Uiso 1 1 d R
C30 C 0.4504(4) 0.5861(3) 0.79181(11) 0.0269(8) Uani 1 1 d U
H30A H 0.4192 0.6425 0.8060 0.032 Uiso 1 1 d R
H30B H 0.4192 0.5991 0.7684 0.032 Uiso 1 1 d R
C31 C 0.7116(6) 0.6932(5) 0.77847(12) 0.0576(16) Uani 1 1 d U
C32 C 0.6419(10) 0.7795(5) 0.78622(14) 0.073(2) Uani 1 1 d U
H32 H 0.5524 0.7764 0.7975 0.087 Uiso 1 1 d R
C33 C 0.6998(13) 0.8735(7) 0.77786(17) 0.119(3) Uani 1 1 d U
H33 H 0.6523 0.9334 0.7836 0.143 Uiso 1 1 d R
C34 C 0.8296(13) 0.8736(10) 0.7608(3) 0.159(5) Uani 1 1 d U
H34 H 0.8714 0.9350 0.7544 0.190 Uiso 1 1 d R
C35 C 0.8961(10) 0.7902(12) 0.7532(3) 0.176(5) Uani 1 1 d U
H35 H 0.9848 0.7935 0.7415 0.211 Uiso 1 1 d R
C36 C 0.8411(7) 0.6980(10) 0.7615(2) 0.120(4) Uani 1 1 d U
H36 H 0.8912 0.6391 0.7557 0.144 Uiso 1 1 d R
C37 C 0.6790(6) 0.4921(5) 0.75869(10) 0.0513(15) Uani 1 1 d U
C38 C 0.6705(11) 0.5283(7) 0.72528(13) 0.102(3) Uani 1 1 d U
H38 H 0.6433 0.5950 0.7211 0.122 Uiso 1 1 d R
C39 C 0.7022(13) 0.4653(8) 0.69881(13) 0.124(4) Uani 1 1 d U
H39 H 0.7009 0.4896 0.6764 0.149 Uiso 1 1 d R
C40 C 0.7362(11) 0.3660(7) 0.70499(12) 0.095(3) Uani 1 1 d U
H40 H 0.7564 0.3231 0.6866 0.114 Uiso 1 1 d R
C41 C 0.7407(7) 0.3296(5) 0.73750(11) 0.0527(15) Uani 1 1 d U
H41 H 0.7620 0.2617 0.7415 0.063 Uiso 1 1 d R
C42 C 0.7140(5) 0.3929(4) 0.76422(10) 0.0400(11) Uani 1 1 d U
H42 H 0.7195 0.3684 0.7866 0.048 Uiso 1 1 d R
C43 C 0.9588(4) 0.5880(4) 0.83778(12) 0.0331(10) Uani 1 1 d U
H43 H 0.9132 0.6447 0.8285 0.040 Uiso 1 1 d R
C44 C 0.9513(4) 0.5005(4) 0.81981(10) 0.0311(10) Uani 1 1 d U
H44 H 0.9061 0.5032 0.7984 0.037 Uiso 1 1 d R
C45 C 1.0070(7) 0.4031(4) 0.83077(12) 0.0392(12) Uani 1 1 d U
H45A H 1.1125 0.4035 0.8286 0.047 Uiso 1 1 d R
H45B H 0.9696 0.3515 0.8154 0.047 Uiso 1 1 d R
C46 C 0.9682(6) 0.3747(5) 0.86679(14) 0.0489(15) Uani 1 1 d U
H46A H 0.9642 0.3015 0.8683 0.059 Uiso 1 1 d R
H46B H 1.0461 0.3973 0.8818 0.059 Uiso 1 1 d R
C47 C 0.8316(5) 0.4151(4) 0.87961(10) 0.0273(8) Uani 1 1 d U
H47 H 0.7459 0.3785 0.8762 0.033 Uiso 1 1 d R
C48 C 0.8249(5) 0.5054(3) 0.89657(10) 0.0321(9) Uani 1 1 d U
H48 H 0.7336 0.5238 0.9050 0.038 Uiso 1 1 d R
C49 C 0.9442(7) 0.5767(4) 0.90302(12) 0.0468(13) Uani 1 1 d U
H49A H 1.0079 0.5487 0.9205 0.056 Uiso 1 1 d R
H49B H 0.9036 0.6392 0.9119 0.056 Uiso 1 1 d R
C50 C 1.0344(5) 0.6003(4) 0.87129(13) 0.0356(10) Uani 1 1 d U
H50A H 1.0685 0.6696 0.8730 0.043 Uiso 1 1 d R
H50B H 1.1198 0.5569 0.8714 0.043 Uiso 1 1 d R
B1 B 0.7016(9) 0.1357(11) 0.8017(3) 0.095(3) Uani 1 1 d U
F1 F 0.7590(10) 0.2217(7) 0.82420(14) 0.196(4) Uani 1 1 d U
F2 F 0.5891(6) 0.1897(4) 0.78813(11) 0.0761(12) Uani 1 1 d U
F3 F 0.7984(11) 0.1151(7) 0.7809(2) 0.207(5) Uani 1 1 d U
F4 F 0.6532(6) 0.0702(4) 0.82431(12) 0.0926(15) Uani 1 1 d U
C51 C 0.9241(10) 0.0208(7) 0.8631(3) 0.108(3) Uani 1 1 d U
H51A H 0.9682 0.0683 0.8472 0.129 Uiso 1 1 d R
H51B H 0.8297 0.0014 0.8539 0.129 Uiso 1 1 d R
Cl1 Cl 0.8998(2) 0.07825(16) 0.90152(9) 0.1062(10) Uani 1 1 d U
Cl2 Cl 1.0336(2) -0.08547(18) 0.86607(6) 0.0870(7) Uani 1 1 d U

loop_
_atom_site_aniso_label
_atom_site_aniso_U_11
_atom_site_aniso_U_22
_atom_site_aniso_U_33
_atom_site_aniso_U_23
_atom_site_aniso_U_13
_atom_site_aniso_U_12
Ir1 0.01227(6) 0.04514(8) 0.01451(6) 0.00795(5) -0.00067(5) -0.00737(6)
P1 0.0142(4) 0.0335(5) 0.0137(3) -0.0002(3) 0.0019(3) -0.0072(4)
P2 0.0139(5) 0.0571(7) 0.0149(4) 0.0080(4) -0.0002(4) -0.0015(5)
O1 0.0178(13) 0.0309(13) 0.0155(11) -0.0005(10) 0.0059(10) -0.0071(11)
O2 0.0224(15) 0.0307(14) 0.0132(11) -0.0031(10) 0.0012(11) -0.0077(12)
O3 0.0148(11) 0.0465(15) 0.0152(11) -0.0047(11) 0.0007(9) -0.0086(12)
C1 0.0133(16) 0.0376(19) 0.0137(14) 0.0069(13) 0.0022(13) -0.0042(15)
C2 0.0185(17) 0.038(2) 0.0161(14) 0.0059(13) 0.0013(13) -0.0022(16)
C3 0.0153(17) 0.041(2) 0.0148(14) -0.0009(13) 0.0049(14) -0.0033(15)
C4 0.0161(18) 0.041(2) 0.0124(14) -0.0032(14) 0.0012(14) -0.0085(16)
C5 0.0151(18) 0.040(2) 0.0212(16) -0.0056(15) 0.0034(15) -0.0071(16)
C6 0.0147(18) 0.048(2) 0.0205(16) -0.0102(15) 0.0024(15) -0.0066(17)
C7 0.0122(17) 0.052(2) 0.0193(16) -0.0098(16) 0.0032(15) 0.0012(17)
C8 0.0155(18) 0.045(2) 0.0162(15) -0.0029(15) 0.0027(14) -0.0009(17)
C9 0.0164(18) 0.0399(17) 0.0194(14) 0.0091(13) 0.0038(16) 0.0029(17)
C10 0.0148(18) 0.038(2) 0.0269(18) 0.0193(16) 0.0059(15) 0.0065(16)
C11 0.0127(17) 0.0290(16) 0.0343(18) 0.0135(14) 0.0035(16) 0.0007(15)
C12 0.0147(17) 0.0315(18) 0.0235(16) 0.0079(14) 0.0002(15) -0.0007(15)
C13 0.027(2) 0.036(2) 0.0215(17) -0.0050(15) 0.0039(17) -0.0098(18)
C14 0.033(3) 0.038(2) 0.029(2) -0.0063(17) -0.0039(19) -0.008(2)
C15 0.032(2) 0.042(2) 0.031(2) -0.0043(18) 0.0109(19) -0.013(2)
C16 0.033(3) 0.040(2) 0.030(2) -0.0032(17) 0.0043(19) -0.018(2)
C17 0.021(2) 0.059(3) 0.0183(16) -0.0106(17) -0.0010(16) 0.007(2)
C18 0.033(3) 0.068(3) 0.027(2) -0.022(2) 0.007(2) -0.013(2)
C19 0.050(4) 0.084(4) 0.036(2) -0.025(3) -0.022(3) 0.033(3)
C20 0.033(3) 0.059(3) 0.0171(17) -0.0066(18) 0.0040(17) -0.001(2)
C21 0.021(2) 0.047(3) 0.047(3) 0.030(2) 0.018(2) 0.006(2)
C22 0.048(5) 0.376(18) 0.263(12) 0.277(14) 0.088(6) 0.092(8)
C23 0.123(7) 0.035(3) 0.151(8) 0.009(4) 0.117(7) -0.009(4)
C24 0.248(14) 0.166(10) 0.121(7) -0.070(7) 0.145(8) -0.136(11)
C25 0.022(2) 0.0292(19) 0.036(2) 0.0093(16) 0.0082(18) 0.0047(17)
C26 0.022(3) 0.033(3) 0.241(11) -0.021(5) 0.011(5) 0.000(2)
C27 0.192(9) 0.056(3) 0.021(2) -0.001(2) 0.019(3) 0.071(5)
C28 0.056(4) 0.036(2) 0.039(2) -0.0101(19) 0.007(2) -0.019(2)
C29 0.0247(19) 0.041(2) 0.0167(14) -0.0010(14) -0.0033(14) -0.0099(17)
C30 0.0133(17) 0.035(2) 0.033(2) 0.0052(17) -0.0002(16) 0.0014(16)
C31 0.038(3) 0.103(4) 0.032(2) 0.043(3) -0.021(2) -0.041(3)
C32 0.118(6) 0.072(3) 0.028(2) 0.013(3) -0.020(3) -0.064(4)
C33 0.204(9) 0.107(5) 0.046(3) 0.043(3) -0.070(4) -0.119(5)
C34 0.139(7) 0.204(8) 0.133(7) 0.145(7) -0.113(6) -0.151(6)
C35 0.050(5) 0.302(11) 0.175(9) 0.210(9) -0.049(4) -0.082(6)
C36 0.025(3) 0.222(8) 0.114(6) 0.142(6) -0.008(3) -0.017(4)
C37 0.042(3) 0.095(4) 0.0166(16) 0.003(2) 0.0012(18) 0.044(3)
C38 0.149(8) 0.140(6) 0.017(2) 0.007(3) -0.005(3) 0.103(6)
C39 0.188(10) 0.169(7) 0.016(2) 0.005(3) 0.006(4) 0.131(8)
C40 0.123(7) 0.144(6) 0.0183(19) -0.006(3) 0.008(3) 0.090(7)
C41 0.044(3) 0.088(4) 0.0260(19) 0.000(2) 0.002(2) 0.030(3)
C42 0.021(2) 0.082(3) 0.0171(16) -0.0014(18) -0.0012(17) 0.008(2)
C43 0.0126(17) 0.042(2) 0.045(2) 0.0221(19) -0.0017(17) -0.0074(17)
C44 0.0138(16) 0.058(3) 0.0214(16) 0.0075(16) 0.0019(14) -0.0040(17)
C45 0.047(3) 0.046(3) 0.025(2) -0.0010(18) 0.015(2) -0.004(2)
C46 0.029(3) 0.071(4) 0.046(3) 0.027(3) 0.012(2) 0.019(3)
C47 0.0188(19) 0.044(2) 0.0188(16) 0.0078(15) -0.0004(14) -0.0057(17)
C48 0.035(2) 0.042(2) 0.0198(15) 0.0086(14) -0.0100(16) -0.0125(18)
C49 0.051(3) 0.056(3) 0.034(2) 0.016(2) -0.023(2) -0.021(3)
C50 0.018(2) 0.042(3) 0.047(3) -0.006(2) -0.003(2) -0.0051(19)
B1 0.030(4) 0.178(9) 0.077(5) 0.061(5) 0.000(4) -0.022(5)
F1 0.223(8) 0.286(8) 0.079(3) 0.080(4) -0.079(4) -0.202(7)
F2 0.083(3) 0.086(3) 0.060(2) 0.001(2) -0.014(2) -0.016(2)
F3 0.212(9) 0.192(7) 0.217(7) 0.143(5) 0.151(7) 0.117(7)
F4 0.080(3) 0.128(4) 0.069(3) 0.031(3) 0.008(2) -0.011(3)
C51 0.083(6) 0.093(5) 0.147(7) 0.066(5) -0.062(5) -0.049(4)
Cl1 0.0474(10) 0.0712(11) 0.200(3) 0.0460(16) -0.0409(14) -0.0269(9)
Cl2 0.0619(12) 0.0958(14) 0.1034(15) 0.0540(12) -0.0132(11) -0.0301(11)

loop_
_atom_type_symbol
_atom_type_description
_atom_type_scat_dispersion_real
_atom_type_scat_dispersion_imag
_atom_type_scat_source
C C 0.0033 0.0016 'International Tables Vol C Tables 4.2.6.8 and 6.1.1.4'
H H 0.0000 0.0000 'International Tables Vol C Tables 4.2.6.8 and 6.1.1.4'
B B 0.0013 0.0007 'International Tables Vol C Tables 4.2.6.8 and 6.1.1.4'
O O 0.0106 0.0060 'International Tables Vol C Tables 4.2.6.8 and 6.1.1.4'
F F 0.0171 0.0103 'International Tables Vol C Tables 4.2.6.8 and 6.1.1.4'
P P 0.1023 0.0942 'International Tables Vol C Tables 4.2.6.8 and 6.1.1.4'
Cl Cl 0.1484 0.1585 'International Tables Vol C Tables 4.2.6.8 and 6.1.1.4'
Ir Ir -1.4442 7.9887 'International Tables Vol C Tables 4.2.6.8 and 6.1.1.4'

loop_
_geom_angle_atom_site_label_1
_geom_angle_atom_site_label_2
_geom_angle_atom_site_label_3
_geom_angle
C47 Ir1 P1 93.29(12)
C47 Ir1 C48 36.42(17)
P1 Ir1 C48 90.16(13)
C47 Ir1 C43 87.32(16)
P1 Ir1 C43 161.15(14)
C48 Ir1 C43 79.17(17)
C47 Ir1 C44 79.34(16)
P1 Ir1 C44 162.62(13)
C48 Ir1 C44 92.94(17)
C43 Ir1 C44 35.37(18)
C47 Ir1 P2 153.60(12)
P1 Ir1 P2 90.93(4)
C48 Ir1 P2 169.71(12)
C43 Ir1 P2 96.89(12)
C44 Ir1 P2 89.07(11)
O3 P1 O1 104.22(16)
O3 P1 O2 95.54(16)
O1 P1 O2 104.19(15)
O3 P1 Ir1 122.03(10)
O1 P1 Ir1 111.38(12)
O2 P1 Ir1 117.02(12)
C37 P2 C31 103.8(3)
C37 P2 C30 101.9(2)
C31 P2 C30 105.5(3)
C37 P2 Ir1 115.02(16)
C31 P2 Ir1 114.61(16)
C30 P2 Ir1 114.63(15)
C1 O1 P1 125.5(3)
C4 O2 P1 123.1(3)
C29 O3 P1 126.5(2)
C12 C1 C2 122.9(4)
C12 C1 O1 119.5(4)
C2 C1 O1 117.2(3)
C9 C2 C1 118.1(4)
C9 C2 C3 118.7(4)
C1 C2 C3 123.0(3)
C8 C3 C4 117.5(4)
C8 C3 C2 118.8(4)
C4 C3 C2 123.4(3)
C5 C4 C3 122.6(3)
C5 C4 O2 120.2(4)
C3 C4 O2 117.0(3)
C4 C5 C6 115.5(4)
C4 C5 C13 124.2(3)
C6 C5 C13 120.2(4)
C7 C6 C5 124.1(4)
C7 C6 H6 118.0
C5 C6 H6 118.0
C6 C7 C8 117.3(4)
C6 C7 C17 123.2(4)
C8 C7 C17 119.4(4)
C7 C8 C3 122.5(4)
C7 C8 H8 118.7
C3 C8 H8 118.7
C10 C9 C2 122.1(4)
C10 C9 H9 118.9
C2 C9 H9 118.9
C9 C10 C11 116.6(4)
C9 C10 C21 120.8(4)
C11 C10 C21 122.5(4)
C12 C11 C10 124.7(4)
C12 C11 H11 117.7
C10 C11 H11 117.7
C1 C12 C11 115.3(4)
C1 C12 C25 123.7(4)
C11 C12 C25 120.9(4)
C15 C13 C16 107.8(4)
C15 C13 C5 110.5(4)
C16 C13 C5 112.3(3)
C15 C13 C14 110.3(4)
C16 C13 C14 105.8(4)
C5 C13 C14 110.0(4)
C13 C14 H14A 109.5
C13 C14 H14B 109.5
H14A C14 H14B 109.5
C13 C14 H14C 109.5
H14A C14 H14C 109.5
H14B C14 H14C 109.5
C13 C15 H15A 109.5
C13 C15 H15B 109.5
H15A C15 H15B 109.5
C13 C15 H15C 109.5
H15A C15 H15C 109.5
H15B C15 H15C 109.5
C13 C16 H16A 109.5
C13 C16 H16B 109.5
H16A C16 H16B 109.5
C13 C16 H16C 109.5
H16A C16 H16C 109.5
H16B C16 H16C 109.5
C18 C17 C7 112.5(4)
C18 C17 C19 109.5(5)
C7 C17 C19 108.4(4)
C18 C17 C20 107.4(4)
C7 C17 C20 109.9(4)
C19 C17 C20 109.1(5)
C17 C18 H18A 109.5
C17 C18 H18B 109.5
H18A C18 H18B 109.5
C17 C18 H18C 109.5
H18A C18 H18C 109.5
H18B C18 H18C 109.5
C17 C19 H19A 109.5
C17 C19 H19B 109.5
H19A C19 H19B 109.5
C17 C19 H19C 109.5
H19A C19 H19C 109.5
H19B C19 H19C 109.5
C17 C20 H20A 109.5
C17 C20 H20B 109.5
H20A C20 H20B 109.5
C17 C20 H20C 109.5
H20A C20 H20C 109.5
H20B C20 H20C 109.5
C23 C21 C22 114.7(9)
C23 C21 C24 107.3(8)
C22 C21 C24 99.6(11)
C23 C21 C10 114.2(5)
C22 C21 C10 108.9(4)
C24 C21 C10 111.1(6)
C21 C22 H22A 109.6
C21 C22 H22B 109.4
H22A C22 H22B 109.5
C21 C22 H22C 109.3
H22A C22 H22C 109.5
H22B C22 H22C 109.5
C21 C23 H23A 109.5
C21 C23 H23B 109.5
H23A C23 H23B 109.5
C21 C23 H23C 109.5
H23A C23 H23C 109.5
H23B C23 H23C 109.5
C21 C24 H24A 109.5
C21 C24 H24B 109.5
H24A C24 H24B 109.5
C21 C24 H24C 109.4
H24A C24 H24C 109.5
H24B C24 H24C 109.5
C27 C25 C28 109.7(5)
C27 C25 C26 109.7(7)
C28 C25 C26 105.1(5)
C27 C25 C12 111.0(4)
C28 C25 C12 111.5(4)
C26 C25 C12 109.6(5)
C25 C26 H26A 109.5
C25 C26 H26B 109.5
H26A C26 H26B 109.5
C25 C26 H26C 109.5
H26A C26 H26C 109.5
H26B C26 H26C 109.5
C25 C27 H27A 109.5
C25 C27 H27B 109.5
H27A C27 H27B 109.5
C25 C27 H27C 109.5
H27A C27 H27C 109.5
H27B C27 H27C 109.5
C25 C28 H28A 109.5
C25 C28 H28B 109.5
H28A C28 H28B 109.5
C25 C28 H28C 109.5
H28A C28 H28C 109.5
H28B C28 H28C 109.5
O3 C29 C30 113.1(3)
O3 C29 H29A 109.0
C30 C29 H29A 109.0
O3 C29 H29B 109.0
C30 C29 H29B 109.0
H29A C29 H29B 107.8
C29 C30 P2 110.1(3)
C29 C30 H30A 109.6
P2 C30 H30A 109.6
C29 C30 H30B 109.6
P2 C30 H30B 109.6
H30A C30 H30B 108.2
C32 C31 C36 119.0(8)
C32 C31 P2 120.6(5)
C36 C31 P2 120.2(8)
C31 C32 C33 121.7(9)
C31 C32 H32 119.1
C33 C32 H32 119.1
C34 C33 C32 116.7(12)
C34 C33 H33 121.7
C32 C33 H33 121.7
C35 C34 C33 121.4(8)
C35 C34 H34 119.3
C33 C34 H34 119.3
C34 C35 C36 122.4(11)
C34 C35 H35 118.8
C36 C35 H35 118.8
C35 C36 C31 118.8(13)
C35 C36 H36 120.6
C31 C36 H36 120.6
C42 C37 C38 119.4(5)
C42 C37 P2 121.3(3)
C38 C37 P2 119.3(5)
C39 C38 C37 119.2(7)
C39 C38 H38 120.4
C37 C38 H38 120.4
C38 C39 C40 120.2(6)
C38 C39 H39 119.9
C40 C39 H39 119.9
C41 C40 C39 120.8(6)
C41 C40 H40 119.6
C39 C40 H40 119.6
C40 C41 C42 119.4(6)
C40 C41 H41 120.3
C42 C41 H41 120.3
C41 C42 C37 120.9(4)
C41 C42 H42 119.6
C37 C42 H42 119.6
C44 C43 C50 124.8(4)
C44 C43 Ir1 72.3(2)
C50 C43 Ir1 111.2(3)
C44 C43 H43 117.6
C50 C43 H43 117.6
Ir1 C43 H43 86.4
C43 C44 C45 126.1(4)
C43 C44 Ir1 72.3(3)
C45 C44 Ir1 108.2(3)
C43 C44 H44 116.9
C45 C44 H44 116.9
Ir1 C44 H44 89.4
C44 C45 C46 114.5(4)
C44 C45 H45A 108.6
C46 C45 H45A 108.6
C44 C45 H45B 108.6
C46 C45 H45B 108.6
H45A C45 H45B 107.6
C47 C46 C45 115.8(4)
C47 C46 H46A 108.3
C45 C46 H46A 108.3
C47 C46 H46B 108.3
C45 C46 H46B 108.3
H46A C46 H46B 107.4
C48 C47 C46 121.8(5)
C48 C47 Ir1 72.5(3)
C46 C47 Ir1 112.4(3)
C48 C47 H47 119.1
C46 C47 H47 119.1
Ir1 C47 H47 85.2
C47 C48 C49 127.8(5)
C47 C48 Ir1 71.1(2)
C49 C48 Ir1 111.2(3)
C47 C48 H48 116.1
C49 C48 H48 116.1
Ir1 C48 H48 87.6
C48 C49 C50 113.5(4)
C48 C49 H49A 108.9
C50 C49 H49A 108.9
C48 C49 H49B 108.9
C50 C49 H49B 108.9
H49A C49 H49B 107.7
C43 C50 C49 116.0(4)
C43 C50 H50A 108.3
C49 C50 H50A 108.3
C43 C50 H50B 108.3
C49 C50 H50B 108.3
H50A C50 H50B 107.4
F3 B1 F4 122.5(12)
F3 B1 F2 114.0(8)
F4 B1 F2 110.5(6)
F3 B1 F1 107.1(9)
F4 B1 F1 102.9(7)
F2 B1 F1 95.3(10)
Cl1 C51 Cl2 112.5(5)
Cl1 C51 H51A 109.1
Cl2 C51 H51A 109.1
Cl1 C51 H51B 109.1
Cl2 C51 H51B 109.1
H51A C51 H51B 107.8

loop_
_geom_bond_atom_site_label_1
_geom_bond_atom_site_label_2
_geom_bond_distance
Ir1 C47 2.218(4)
Ir1 P1 2.2275(10)
Ir1 C48 2.237(4)
Ir1 C43 2.272(4)
Ir1 C44 2.273(4)
Ir1 P2 2.3179(10)
P1 O3 1.584(3)
P1 O1 1.599(3)
P1 O2 1.614(3)
P2 C37 1.802(5)
P2 C31 1.808(6)
P2 C30 1.817(4)
O1 C1 1.412(4)
O2 C4 1.409(4)
O3 C29 1.436(4)
C1 C12 1.400(6)
C1 C2 1.403(6)
C2 C9 1.400(5)
C2 C3 1.481(6)
C3 C8 1.398(5)
C3 C4 1.409(5)
C4 C5 1.397(6)
C5 C6 1.416(5)
C5 C13 1.542(6)
C6 C7 1.381(6)
C6 H6 0.9500
C7 C8 1.384(7)
C7 C17 1.535(6)
C8 H8 0.9500
C9 C10 1.391(6)
C9 H9 0.9500
C10 C11 1.403(6)
C10 C21 1.526(6)
C11 C12 1.403(5)
C11 H11 0.9500
C12 C25 1.534(6)
C13 C15 1.526(6)
C13 C16 1.538(6)
C13 C14 1.558(7)
C14 H14A 0.9800
C14 H14B 0.9800
C14 H14C 0.9800
C15 H15A 0.9800
C15 H15B 0.9800
C15 H15C 0.9800
C16 H16A 0.9800
C16 H16B 0.9800
C16 H16C 0.9800
C17 C18 1.535(8)
C17 C19 1.538(7)
C17 C20 1.541(7)
C18 H18A 0.9800
C18 H18B 0.9800
C18 H18C 0.9800
C19 H19A 0.9800
C19 H19B 0.9800
C19 H19C 0.9800
C20 H20A 0.9800
C20 H20B 0.9800
C20 H20C 0.9800
C21 C23 1.436(8)
C21 C22 1.446(10)
C21 C24 1.504(12)
C22 H22A 0.9800
C22 H22B 0.9800
C22 H22C 0.9800
C23 H23A 0.9800
C23 H23B 0.9800
C23 H23C 0.9800
C24 H24A 0.9800
C24 H24B 0.9800
C24 H24C 0.9800
C25 C27 1.488(7)
C25 C28 1.518(6)
C25 C26 1.527(8)
C26 H26A 0.9800
C26 H26B 0.9800
C26 H26C 0.9800
C27 H27A 0.9800
C27 H27B 0.9800
C27 H27C 0.9800
C28 H28A 0.9800
C28 H28B 0.9800
C28 H28C 0.9800
C29 C30 1.525(6)
C29 H29A 0.9900
C29 H29B 0.9900
C30 H30A 0.9900
C30 H30B 0.9900
C31 C32 1.369(11)
C31 C36 1.386(10)
C32 C33 1.417(9)
C32 H32 0.9500
C33 C34 1.389(19)
C33 H33 0.9500
C34 C35 1.32(2)
C34 H34 0.9500
C35 C36 1.385(17)
C35 H35 0.9500
C36 H36 0.9500
C37 C42 1.396(9)
C37 C38 1.416(7)
C38 C39 1.383(10)
C38 H38 0.9500
C39 C40 1.398(11)
C39 H39 0.9500
C40 C41 1.382(7)
C40 H40 0.9500
C41 C42 1.385(7)
C41 H41 0.9500
C42 H42 0.9500
C43 C44 1.381(7)
C43 C50 1.516(7)
C43 H43 0.9500
C44 C45 1.479(7)
C44 H44 0.9500
C45 C46 1.525(7)
C45 H45A 0.9900
C45 H45B 0.9900
C46 C47 1.478(7)
C46 H46A 0.9900
C46 H46B 0.9900
C47 C48 1.392(7)
C47 H47 0.9500
C48 C49 1.495(7)
C48 H48 0.9500
C49 C50 1.549(8)
C49 H49A 0.9900
C49 H49B 0.9900
C50 H50A 0.9900
C50 H50B 0.9900
B1 F3 1.256(12)
B1 F4 1.339(10)
B1 F2 1.388(11)
B1 F1 1.559(15)
C51 Cl1 1.725(13)
C51 Cl2 1.764(11)
C51 H51A 0.9900
C51 H51B 0.9900

loop_
_geom_torsion_atom_site_label_1
_geom_torsion_atom_site_label_2
_geom_torsion_atom_site_label_3
_geom_torsion_atom_site_label_4
_geom_torsion
C47 Ir1 P1 O3 -131.15(19)
C48 Ir1 P1 O3 -167.46(19)
C43 Ir1 P1 O3 137.5(4)
C44 Ir1 P1 O3 -67.1(4)
P2 Ir1 P1 O3 22.77(16)
C47 Ir1 P1 O1 -7.36(17)
C48 Ir1 P1 O1 -43.67(16)
C43 Ir1 P1 O1 -98.7(4)
C44 Ir1 P1 O1 56.7(4)
P2 Ir1 P1 O1 146.56(12)
C47 Ir1 P1 O2 112.31(17)
C48 Ir1 P1 O2 76.00(17)
C43 Ir1 P1 O2 21.0(4)
C44 Ir1 P1 O2 176.4(4)
P2 Ir1 P1 O2 -93.77(13)
C47 Ir1 P2 C37 -12.8(4)
P1 Ir1 P2 C37 -112.1(2)
C48 Ir1 P2 C37 151.9(8)
C43 Ir1 P2 C37 85.1(3)
C44 Ir1 P2 C37 50.6(3)
C47 Ir1 P2 C31 -132.9(4)
P1 Ir1 P2 C31 127.8(3)
C48 Ir1 P2 C31 31.8(8)
C43 Ir1 P2 C31 -35.0(3)
C44 Ir1 P2 C31 -69.6(3)
C47 Ir1 P2 C30 104.9(3)
P1 Ir1 P2 C30 5.55(18)
C48 Ir1 P2 C30 -90.4(8)
C43 Ir1 P2 C30 -157.3(2)
C44 Ir1 P2 C30 168.2(2)
O3 P1 O1 C1 -59.4(3)
O2 P1 O1 C1 40.2(3)
Ir1 P1 O1 C1 167.2(3)
O3 P1 O2 C4 154.1(3)
O1 P1 O2 C4 47.9(3)
Ir1 P1 O2 C4 -75.5(3)
O1 P1 O3 C29 -135.4(3)
O2 P1 O3 C29 118.4(4)
Ir1 P1 O3 C29 -8.4(4)
P1 O1 C1 C12 122.3(3)
P1 O1 C1 C2 -64.9(4)
C12 C1 C2 C9 -6.4(6)
O1 C1 C2 C9 -178.9(3)
C12 C1 C2 C3 168.5(4)
O1 C1 C2 C3 -4.1(6)
C9 C2 C3 C8 42.4(6)
C1 C2 C3 C8 -132.4(4)
C9 C2 C3 C4 -131.4(4)
C1 C2 C3 C4 53.9(6)
C8 C3 C4 C5 -7.2(6)
C2 C3 C4 C5 166.7(4)
C8 C3 C4 O2 178.1(4)
C2 C3 C4 O2 -8.0(6)
P1 O2 C4 C5 119.5(4)
P1 O2 C4 C3 -65.6(5)
C3 C4 C5 C6 6.6(6)
O2 C4 C5 C6 -178.9(4)
C3 C4 C5 C13 -172.6(4)
O2 C4 C5 C13 1.9(7)
C4 C5 C6 C7 -1.2(7)
C13 C5 C6 C7 178.1(4)
C5 C6 C7 C8 -3.4(7)
C5 C6 C7 C17 179.0(4)
C6 C7 C8 C3 2.9(6)
C17 C7 C8 C3 -179.5(4)
C4 C3 C8 C7 2.1(6)
C2 C3 C8 C7 -172.0(4)
C1 C2 C9 C10 2.0(6)
C3 C2 C9 C10 -173.1(4)
C2 C9 C10 C11 1.9(6)
C2 C9 C10 C21 -179.1(4)
C9 C10 C11 C12 -1.9(6)
C21 C10 C11 C12 179.1(4)
C2 C1 C12 C11 6.3(6)
O1 C1 C12 C11 178.6(3)
C2 C1 C12 C25 -170.7(4)
O1 C1 C12 C25 1.7(6)
C10 C11 C12 C1 -2.0(6)
C10 C11 C12 C25 175.0(4)
C4 C5 C13 C15 -72.9(6)
C6 C5 C13 C15 107.9(5)
C4 C5 C13 C16 166.7(4)
C6 C5 C13 C16 -12.5(6)
C4 C5 C13 C14 49.1(6)
C6 C5 C13 C14 -130.0(4)
C6 C7 C17 C18 2.0(6)
C8 C7 C17 C18 -175.5(4)
C6 C7 C17 C19 -119.3(5)
C8 C7 C17 C19 63.3(6)
C6 C7 C17 C20 121.6(5)
C8 C7 C17 C20 -55.9(6)
C9 C10 C21 C23 -148.7(7)
C11 C10 C21 C23 30.2(8)
C9 C10 C21 C22 81.6(11)
C11 C10 C21 C22 -99.5(11)
C9 C10 C21 C24 -27.1(9)
C11 C10 C21 C24 151.8(9)
C1 C12 C25 C27 -70.7(7)
C11 C12 C25 C27 112.6(6)
C1 C12 C25 C28 166.7(4)
C11 C12 C25 C28 -10.1(6)
C1 C12 C25 C26 50.7(6)
C11 C12 C25 C26 -126.1(6)
P1 O3 C29 C30 -47.7(5)
O3 C29 C30 P2 78.0(4)
C37 P2 C30 C29 73.1(4)
C31 P2 C30 C29 -178.9(3)
Ir1 P2 C30 C29 -51.8(3)
C37 P2 C31 C32 142.8(5)
C30 P2 C31 C32 36.1(5)
Ir1 P2 C31 C32 -91.0(5)
C37 P2 C31 C36 -42.6(6)
C30 P2 C31 C36 -149.3(6)
Ir1 P2 C31 C36 83.6(6)
C36 C31 C32 C33 -1.0(9)
P2 C31 C32 C33 173.6(4)
C31 C32 C33 C34 1.3(9)
C32 C33 C34 C35 -0.9(12)
C33 C34 C35 C36 0.3(17)
C34 C35 C36 C31 0.0(16)
C32 C31 C36 C35 0.4(12)
P2 C31 C36 C35 -174.3(7)
C31 P2 C37 C42 146.2(5)
C30 P2 C37 C42 -104.4(5)
Ir1 P2 C37 C42 20.2(6)
C31 P2 C37 C38 -33.9(7)
C30 P2 C37 C38 75.5(7)
Ir1 P2 C37 C38 -159.8(6)
C42 C37 C38 C39 -2.4(14)
P2 C37 C38 C39 177.7(9)
C37 C38 C39 C40 2.8(18)
C38 C39 C40 C41 -1.0(18)
C39 C40 C41 C42 -1.3(15)
C40 C41 C42 C37 1.7(10)
C38 C37 C42 C41 0.1(10)
P2 C37 C42 C41 -179.9(5)
C47 Ir1 C43 C44 75.3(3)
P1 Ir1 C43 C44 167.6(3)
C48 Ir1 C43 C44 111.1(3)
P2 Ir1 C43 C44 -78.6(2)
C47 Ir1 C43 C50 -46.0(3)
P1 Ir1 C43 C50 46.3(6)
C48 Ir1 C43 C50 -10.2(3)
C44 Ir1 C43 C50 -121.3(4)
P2 Ir1 C43 C50 160.2(3)
C50 C43 C44 C45 4.0(7)
Ir1 C43 C44 C45 -100.0(5)
C50 C43 C44 Ir1 104.0(4)
C47 Ir1 C44 C43 -100.5(3)
P1 Ir1 C44 C43 -166.6(3)
C48 Ir1 C44 C43 -66.6(3)
P2 Ir1 C44 C43 103.3(2)
C47 Ir1 C44 C45 22.6(3)
P1 Ir1 C44 C45 -43.4(6)
C48 Ir1 C44 C45 56.5(3)
C43 Ir1 C44 C45 123.1(4)
P2 Ir1 C44 C45 -133.6(3)
C43 C44 C45 C46 46.7(7)
Ir1 C44 C45 C46 -34.3(6)
C44 C45 C46 C47 29.7(8)
C45 C46 C47 C48 -91.1(6)
C45 C46 C47 Ir1 -8.4(7)
P1 Ir1 C47 C48 -85.8(3)
C43 Ir1 C47 C48 75.3(3)
C44 Ir1 C47 C48 110.1(3)
P2 Ir1 C47 C48 175.4(2)
P1 Ir1 C47 C46 156.3(4)
C48 Ir1 C47 C46 -117.9(5)
C43 Ir1 C47 C46 -42.6(4)
C44 Ir1 C47 C46 -7.8(4)
P2 Ir1 C47 C46 57.5(5)
C46 C47 C48 C49 3.5(7)
Ir1 C47 C48 C49 -102.5(4)
C46 C47 C48 Ir1 106.0(4)
P1 Ir1 C48 C47 95.3(3)
C43 Ir1 C48 C47 -100.3(3)
C44 Ir1 C48 C47 -67.6(3)
P2 Ir1 C48 C47 -168.6(6)
C47 Ir1 C48 C49 124.1(5)
P1 Ir1 C48 C49 -140.5(4)
C43 Ir1 C48 C49 23.8(4)
C44 Ir1 C48 C49 56.6(4)
P2 Ir1 C48 C49 -44.5(10)
C47 C48 C49 C50 48.4(7)
Ir1 C48 C49 C50 -33.5(6)
C44 C43 C50 C49 -87.4(6)
Ir1 C43 C50 C49 -4.7(6)
C48 C49 C50 C43 25.6(7)
